data_1547840
loop_
_publ_author_name
'Ma, Chi Thanh'
'Eom, Taeyong'
'Cho, Eunji'
'Wu, Bo'
'Kim, Tae Ryong'
'Oh, Ki Bong'
'Han, Sang Beom'
'Kwon, Sung Won'
'Park, Jeong Hill'

_publ_section_title
;
 Aquilanols A and B, Macrocyclic Humulene-Type Sesquiterpenoids from the
 Agarwood of Aquilaria malaccensis.
;
_journal_issue 11
_journal_name_full 'Journal of natural products'
_journal_page_first 3043
_journal_page_last 3048
_journal_paper_doi 10.1021/acs.jnatprod.7b00462
_journal_volume 80
_journal_year 2017
_chemical_absolute_configuration unk
_chemical_formula_moiety 'C16 H22 O4'
_chemical_formula_sum 'C16 H22 O4'
_chemical_formula_weight 278.33
_space_group_crystal_system monoclinic
_space_group_IT_number 4
_space_group_name_Hall 'P 2yb'
_space_group_name_H-M_alt 'P 1 21 1'
_symmetry_space_group_name_Hall 'P 2yb'
_symmetry_space_group_name_H-M 'P 1 21 1'
_atom_sites_solution_hydrogens geom
_atom_sites_solution_primary direct
_audit_creation_date 2016-09-27
_audit_creation_method
;
Olex2 1.2
(compiled 2016.09.09 svn.r3337 for OlexSys, GUI svn.r5227)
;
_cell_angle_alpha 90
_cell_angle_beta 98.0021(9)
_cell_angle_gamma 90
_cell_formula_units_Z 4
_cell_length_a 12.01771(12)
_cell_length_b 6.66052(7)
_cell_length_c 18.21093(19)
_cell_measurement_reflns_used 20910
_cell_measurement_temperature 100.0(4)
_cell_measurement_theta_max 76.4010
_cell_measurement_theta_min 3.6950
_cell_volume 1443.49(3)
_computing_cell_refinement 'CrysAlisPro 1.171.38.43d (Rigaku OD, 2015)'
_computing_data_collection 'CrysAlisPro 1.171.38.43d (Rigaku OD, 2015)'
_computing_data_reduction 'CrysAlisPro 1.171.38.43d (Rigaku OD, 2015)'
_computing_molecular_graphics 'Olex2 (Dolomanov et al., 2009)'
_computing_publication_material 'Olex2 (Dolomanov et al., 2009)'
_computing_structure_refinement 'ShelXL (Sheldrick, 2015)'
_computing_structure_solution 'ShelXT (Sheldrick, 2015)'
_diffrn_ambient_environment N~2~
_diffrn_ambient_temperature 100.0(4)
_diffrn_detector 'CCD plate'
_diffrn_detector_area_resol_mean 5.2262
_diffrn_detector_type AtlasS2
_diffrn_measured_fraction_theta_full 0.999
_diffrn_measured_fraction_theta_max 0.993
_diffrn_measurement_details
;
List of Runs (angles in degrees, time in seconds):

  # Type    Start    End  Width  t~exp~   \w     \q     \k     \f   Frames
--------------------------------------------------------------------------
  1  \w   -118.00  -9.00   1.00    1.00    --  -41.49 -77.00  90.00  109
  2  \w    -66.00  33.00   1.00    1.00    --  -41.49  38.00-120.00   99
  3  \w      1.00  82.00   1.00    1.00    --   41.49 -99.00-120.00   81
  4  \w     23.00  98.00   1.00    1.00    --   41.49-125.00-180.00   75
  5  \w     86.00 178.00   1.00    3.25    --  112.00  45.00-150.00   92
  6  \w    100.00 178.00   1.00    3.25    --  112.00 111.00-120.00   78
  7  \w     29.00 109.00   1.00    3.25    --  112.00 -94.00 -90.00   80
  8  \w     36.00 140.00   1.00    3.25    --  112.00 -30.00  30.00  104
  9  \w     36.00 140.00   1.00    3.25    --  112.00 -30.00-120.00  104
 10  \w     36.00 116.00   1.00    3.25    --  112.00-111.00  30.00   80
 11  \w    100.00 178.00   1.00    3.25    --  112.00 111.00-180.00   78
 12  \w   -115.00 -13.00   1.00    1.00    --  -41.49 -57.00-150.00  102
 13  \w     30.00  56.00   1.00    1.04    --   41.49-125.00 120.00   26
 14  \w     63.00  97.00   1.00    1.04    --   41.49  38.00 -90.00   34
 15  \w     11.00  36.00   1.00    1.04    --   46.00  84.00 -70.94   25
 16  \w     23.00  48.00   1.00    1.04    --   54.00  78.00 -23.79   25
 17  \w     21.00  46.00   1.00    1.04    --   54.00  79.00  26.69   25
 18  \w     33.00  71.00   1.00    1.04    --   66.00  77.00 -69.72   38
 19  \w     67.00 111.00   1.00    1.04    --   66.00  75.00 -58.21   44
 20  \w     79.00 131.00   1.00    2.97    --  112.00  77.00 -60.00   52
 21  \w     79.00 105.00   1.00    2.97    --  112.00  77.00   0.00   26
 22  \w    105.00 131.00   1.00    2.97    --  112.00  77.00-120.00   26
 23  \w     79.00 105.00   1.00    2.97    --  112.00  77.00 -30.00   26
 24  \w     84.00 113.00   1.00    2.97    --  112.00  61.00 -30.00   29
 25  \w     80.00 105.00   1.00    2.97    --  112.00  77.00 -90.00   25
 26  \w    138.00 169.00   1.00    2.97    --  112.00 111.00 -60.00   31
 27  \w     83.00 142.00   1.00    2.97    --  112.00  61.00   0.00   59
 28  \w     86.00 118.00   1.00    2.97    --  112.00  45.00   0.00   32
 29  \w     86.00 112.00   1.00    2.97    --  112.00  45.00 -60.00   26
 30  \w     83.00 109.00   1.00    2.97    --  112.00  61.00 -90.00   26
 31  \w     89.00 120.00   1.00    2.97    --  112.00  45.00  30.00   31
 32  \w     83.00 132.00   1.00    2.97    --  112.00  61.00  30.00   49
 33  \w     83.00 130.00   1.00    2.97    --  112.00  61.00 -60.00   47
 34  \w    -50.00 -17.00   1.00    1.04    --  -41.49 -38.00-120.00   33
 35  \w    -56.00 -19.00   1.00    1.04    --  -41.49 -38.00  60.00   37
 36  \w     25.00  81.00   1.00    1.04    --   41.49-125.00  60.00   56
 37  \w      5.00  30.00   1.00    1.04    --   42.00  89.00 167.12   25
 38  \w     21.00  66.00   1.00    1.04    --   54.00  77.00  79.30   45
 39  \w    103.00 129.00   1.00    1.04    --   54.00  77.00  79.30   26
 40  \w     26.00  56.00   1.00    1.04    --   58.00  74.00-123.61   30
 41  \w     30.00  56.00   1.00    1.04    --   62.00  75.00 157.69   26
 42  \w     32.00  71.00   1.00    1.04    --   62.00  66.00  18.38   39
 43  \w     31.00  64.00   1.00    1.04    --   62.00  75.00-175.14   33
 44  \w     34.00  67.00   1.00    1.04    --   66.00  77.00  84.76   33
 45  \w    110.00 136.00   1.00    1.04    --   66.00  77.00-154.48   26
 46  \w     33.00  66.00   1.00    1.04    --   66.00  77.00-154.48   33
 47  \w    113.00 142.00   1.00    1.04    --   66.00  77.00  84.76   29
 48  \w     39.00  78.00   1.00    1.04    --   70.00  70.00 135.37   39
 49  \w     98.00 144.00   1.00    1.04    --   70.00  70.00 135.37   46
 50  \w     91.00 142.00   1.00    2.97    --   78.00  76.00-108.72   51
 51  \w     46.00  74.00   1.00    2.97    --   78.00  76.00-108.72   28
 52  \w     53.00  83.00   1.00    2.97    --   82.00  64.00  45.77   30
 53  \w     79.00 133.00   1.00    2.97    --  112.00  77.00 150.00   54
 54  \w     62.00  88.00   1.00    2.97    --  112.00 178.00 -90.00   26
 55  \w     70.00 105.00   1.00    2.97    --  112.00 178.00 -60.00   35
 56  \w     79.00 105.00   1.00    2.97    --  112.00  77.00-120.00   26
 57  \w     59.00 115.00   1.00    2.97    --  112.00-111.00 120.00   56
 58  \w     79.00 154.00   1.00    2.97    --  112.00  77.00  60.00   75
 59  \w     79.00 107.00   1.00    2.97    --  112.00  77.00 120.00   28
 60  \w     79.00 105.00   1.00    2.97    --  112.00  77.00-150.00   26
 61  \w    121.00 146.00   1.00    2.97    --  112.00 178.00 -90.00   25
 62  \w    152.00 178.00   1.00    2.97    --  112.00  77.00  90.00   26
 63  \w     79.00 105.00   1.00    2.97    --  112.00  77.00-180.00   26
 64  \w     79.00 104.00   1.00    2.97    --  112.00  77.00  90.00   25
 65  \w    120.00 149.00   1.00    2.97    --  112.00  77.00  30.00   29
 66  \w     55.00 107.00   1.00    2.97    --  112.00-111.00-120.00   52
 67  \w     86.00 111.00   1.00    2.97    --  112.00  61.00 150.00   25
 68  \w     79.00 105.00   1.00    2.97    --  112.00  77.00  30.00   26
 69  \w     83.00 147.00   1.00    2.97    --  112.00  61.00 120.00   64
 70  \w    153.00 178.00   1.00    2.97    --  112.00  77.00 150.00   25
 71  \w     41.00  67.00   1.00    1.04    --   70.00  62.00  21.14   26
 72  \w     66.00  92.00   1.00    2.97    --   98.00  74.00 -61.00   26
 73  \w     39.00  64.00   1.00    1.04    --   70.00  69.00  47.45   25
 74  \w     68.00  94.00   1.00    2.97    --   98.00  71.00  47.50   26
 75  \w     55.00  80.00   1.00    2.97    --   86.00  71.00  22.92   25
 76  \w     49.00  76.00   1.00    2.97    --   82.00  77.00 -24.05   27
;
_diffrn_measurement_device 'four-circle diffractometer'
_diffrn_measurement_device_type 'SuperNova, Dual, Cu at zero, AtlasS2'
_diffrn_measurement_method '\w scans'
_diffrn_orient_matrix_type 'CrysAlisPro convention (1999,Acta A55,543-557)'
_diffrn_orient_matrix_UB_11 0.0633937000
_diffrn_orient_matrix_UB_12 0.0827330000
_diffrn_orient_matrix_UB_13 0.0730941000
_diffrn_orient_matrix_UB_21 0.1128216000
_diffrn_orient_matrix_UB_22 -0.0393442000
_diffrn_orient_matrix_UB_23 -0.0285428000
_diffrn_orient_matrix_UB_31 -0.0038739000
_diffrn_orient_matrix_UB_32 0.2122724000
_diffrn_orient_matrix_UB_33 -0.0338421000
_diffrn_radiation_collimation '0.2 mm sinlge-pinhole'
_diffrn_radiation_monochromator mirror
_diffrn_radiation_probe x-ray
_diffrn_radiation_type CuK\a
_diffrn_radiation_wavelength 1.54184
_diffrn_reflns_av_R_equivalents 0.0296
_diffrn_reflns_av_unetI/netI 0.0198
_diffrn_reflns_Laue_measured_fraction_full 0.999
_diffrn_reflns_Laue_measured_fraction_max 0.993
_diffrn_reflns_limit_h_max 15
_diffrn_reflns_limit_h_min -15
_diffrn_reflns_limit_k_max 8
_diffrn_reflns_limit_k_min -8
_diffrn_reflns_limit_l_max 22
_diffrn_reflns_limit_l_min -22
_diffrn_reflns_number 29447
_diffrn_reflns_point_group_measured_fraction_full 0.998
_diffrn_reflns_point_group_measured_fraction_max 0.976
_diffrn_reflns_theta_full 67.684
_diffrn_reflns_theta_max 76.596
_diffrn_reflns_theta_min 3.714
_diffrn_source 'micro-focus sealed X-ray tube'
_diffrn_source_type 'SuperNova (Cu) X-ray Source'
_exptl_absorpt_coefficient_mu 0.740
_exptl_absorpt_correction_T_max 1.000
_exptl_absorpt_correction_T_min 0.68959
_exptl_absorpt_correction_type gaussian
_exptl_absorpt_process_details
;
CrysAlisPro 1.171.38.43d (Rigaku Oxford Diffraction, 2015)
Numerical absorption correction based on gaussian integration over
            a multifaceted crystal model
Empirical absorption correction using spherical harmonics,
 implemented in SCALE3 ABSPACK scaling algorithm.
;
_exptl_crystal_colour 'clear light colourless'
_exptl_crystal_colour_lustre clear
_exptl_crystal_colour_modifier light
_exptl_crystal_colour_primary colourless
_exptl_crystal_density_diffrn 1.281
_exptl_crystal_description block
_exptl_crystal_F_000 600
_exptl_crystal_size_max 0.257
_exptl_crystal_size_mid 0.069
_exptl_crystal_size_min 0.029
_refine_diff_density_max 0.212
_refine_diff_density_min -0.163
_refine_diff_density_rms 0.033
_refine_ls_abs_structure_details
;
 Flack x determined using 2561 quotients [(I+)-(I-)]/[(I+)+(I-)]
 (Parsons, Flack and Wagner, Acta Cryst. B69 (2013) 249-259).
;
_refine_ls_abs_structure_Flack -0.06(4)
_refine_ls_extinction_method none
_refine_ls_goodness_of_fit_ref 1.031
_refine_ls_hydrogen_treatment constr
_refine_ls_matrix_type full
_refine_ls_number_parameters 369
_refine_ls_number_reflns 5952
_refine_ls_number_restraints 1
_refine_ls_restrained_S_all 1.031
_refine_ls_R_factor_all 0.0270
_refine_ls_R_factor_gt 0.0263
_refine_ls_shift/su_max 0.000
_refine_ls_shift/su_mean 0.000
_refine_ls_structure_factor_coef Fsqd
_refine_ls_weighting_details 'w=1/[\s^2^(Fo^2^)+(0.0416P)^2^+0.1977P] where P=(Fo^2^+2Fc^2^)/3'
_refine_ls_weighting_scheme calc
_refine_ls_wR_factor_gt 0.0681
_refine_ls_wR_factor_ref 0.0687
_reflns_Friedel_coverage 0.806
_reflns_Friedel_fraction_full 0.996
_reflns_Friedel_fraction_max 0.956
_reflns_number_gt 5801
_reflns_number_total 5952
_reflns_threshold_expression 'I > 2\s(I)'
_cod_data_source_file np7b00462_si_002.cif
_cod_data_source_block exp_459
_cod_depositor_comments 'Adding full bibliography for 1547837--1547840.cif.'
_cod_database_code 1547840
_chemical_oxdiff_formula C16H22O4
_shelx_space_group_comment
;
The symmetry employed for this shelxl refinement is uniquely defined
by the following loop, which should always be used as a source of
symmetry information in preference to the above space-group names.
They are only intended as comments.
;
_reflns_odcompleteness_completeness 99.97
_reflns_odcompleteness_iscentric 1
_reflns_odcompleteness_theta 69.95
_olex2_refinement_description
;
1. Fixed Uiso
 At 1.2 times of:
  All C(H) groups, All C(H,H) groups
 At 1.5 times of:
  All C(H,H,H) groups, All O(H) groups
2.a Ternary CH refined with riding coordinates:
 C4(H4), C5(H5), C11(H11), C4'(H4'), C5'(H5'), C11'(H11')
2.b Secondary CH2 refined with riding coordinates:
 C2(H2A,H2B), C3(H3A,H3B), C6(H6A,H6B), C12(H12A,H12B), C2'(H2'A,H2'B),
 C3'(H3'A,H3'B), C6'(H6'A,H6'B), C12'(H12C,H12D)
2.c Aromatic/amide H refined with riding coordinates:
 C9(H9), C9'(H9')
2.d Idealised Me refined as rotating group:
 C14(H14A,H14B,H14C), C15(H15A,H15B,H15C), C16(H16A,H16B,H16C), C14'(H14D,H14E,
 H14F), C15'(H15D,H15E,H15F), C16'(H16D,H16E,H16F)
2.e Idealised tetrahedral OH refined as rotating group:
 O1(H1), O1'(H1')
;
_shelx_shelxl_version_number 2014/7
_ins_header
;
TITL exp_459 in P2(1) 
REM P2(1) (#4 in standard setting)
CELL 1.54184  12.017709   6.660524  18.210932  90.0000  98.0021  90.0000
ZERR    4.00   0.000119   0.000069   0.000185   0.0000   0.0009   0.0000
LATT -1
SYMM -x, y+1/2,-z 
SFAC C H O
UNIT 64.00 88.00 16.00
TREF
HKLF 4
END
;
_olex2_date_sample_data_collection 2016-09-26
_olex2_submission_special_instructions 'No special instructions were received'
_oxdiff_exptl_absorpt_empirical_details
;
Empirical correction (ABSPACK) includes:
- Absorption correction using spherical harmonics
- Frame scaling
- Detector area scaling
- B-factor correction
;
_oxdiff_exptl_absorpt_empirical_full_max 1.313
_oxdiff_exptl_absorpt_empirical_full_min 0.686

loop_
_space_group_symop_operation_xyz
'x, y, z'
'-x, y+1/2, -z'

loop_
_atom_site_label
_atom_site_type_symbol
_atom_site_fract_x
_atom_site_fract_y
_atom_site_fract_z
_atom_site_U_iso_or_equiv
_atom_site_adp_type
_atom_site_occupancy
_atom_site_site_symmetry_order
_atom_site_calc_flag
_atom_site_refinement_flags_posn
O1 O 0.35738(9) -0.27905(18) -0.04997(6) 0.0203(2) Uani 1 1 d .
H1 H 0.3190 -0.3813 -0.0537 0.030 Uiso 1 1 calc GR
O2 O 0.16503(9) -0.37273(17) -0.00341(6) 0.0191(2) Uani 1 1 d .
O3 O 0.16818(11) 0.02237(19) -0.11072(6) 0.0251(3) Uani 1 1 d .
O4 O 0.25526(10) 0.32057(18) -0.10016(6) 0.0214(2) Uani 1 1 d .
C1 C 0.29405(12) 0.1236(2) 0.11635(8) 0.0146(3) Uani 1 1 d .
C2 C 0.32609(13) 0.2630(2) 0.18371(8) 0.0183(3) Uani 1 1 d .
H2A H 0.3270 0.4024 0.1684 0.022 Uiso 1 1 calc R
H2B H 0.2739 0.2480 0.2195 0.022 Uiso 1 1 calc R
C3 C 0.44404(13) 0.1922(3) 0.21620(9) 0.0208(3) Uani 1 1 d .
H3A H 0.4647 0.2415 0.2664 0.025 Uiso 1 1 calc R
H3B H 0.4997 0.2361 0.1859 0.025 Uiso 1 1 calc R
C4 C 0.43218(13) -0.0371(3) 0.21498(9) 0.0201(3) Uani 1 1 d .
H4 H 0.3928 -0.0739 0.2567 0.024 Uiso 1 1 calc R
C5 C 0.35034(12) -0.0816(2) 0.14261(8) 0.0159(3) Uani 1 1 d .
H5 H 0.2910 -0.1699 0.1559 0.019 Uiso 1 1 calc R
C6 C 0.40058(12) -0.1822(2) 0.07927(8) 0.0173(3) Uani 1 1 d .
H6A H 0.4105 -0.3246 0.0894 0.021 Uiso 1 1 calc R
H6B H 0.4737 -0.1246 0.0756 0.021 Uiso 1 1 calc R
C7 C 0.32257(12) -0.1525(2) 0.00539(8) 0.0158(3) Uani 1 1 d .
C8 C 0.20060(12) -0.2064(2) 0.01599(8) 0.0155(3) Uani 1 1 d .
C9 C 0.13013(12) -0.0569(2) 0.04748(8) 0.0158(3) Uani 1 1 d .
H9 H 0.0526 -0.0698 0.0357 0.019 Uiso 1 1 calc R
C10 C 0.16863(12) 0.0965(2) 0.09185(8) 0.0153(3) Uani 1 1 d .
C11 C 0.33338(13) 0.0665(2) -0.01851(8) 0.0161(3) Uani 1 1 d .
H11 H 0.4044 0.0753 -0.0390 0.019 Uiso 1 1 calc R
C12 C 0.34538(12) 0.2098(2) 0.04937(8) 0.0157(3) Uani 1 1 d .
H12A H 0.4245 0.2373 0.0647 0.019 Uiso 1 1 calc R
H12B H 0.3088 0.3361 0.0346 0.019 Uiso 1 1 calc R
C13 C 0.24188(13) 0.1278(2) -0.08079(8) 0.0172(3) Uani 1 1 d .
C14 C 0.08865(12) 0.2448(2) 0.11782(8) 0.0186(3) Uani 1 1 d .
H14A H 0.0904 0.2326 0.1705 0.028 Uiso 1 1 calc GR
H14B H 0.0139 0.2183 0.0936 0.028 Uiso 1 1 calc GR
H14C H 0.1104 0.3783 0.1060 0.028 Uiso 1 1 calc GR
C15 C 0.54282(15) -0.1528(3) 0.22459(10) 0.0296(4) Uani 1 1 d .
H15A H 0.5277 -0.2940 0.2198 0.044 Uiso 1 1 calc GR
H15B H 0.5834 -0.1256 0.2728 0.044 Uiso 1 1 calc GR
H15C H 0.5870 -0.1115 0.1872 0.044 Uiso 1 1 calc GR
C16 C 0.16654(16) 0.4030(3) -0.15355(9) 0.0259(4) Uani 1 1 d .
H16A H 0.1618 0.3286 -0.1990 0.039 Uiso 1 1 calc GR
H16B H 0.1827 0.5412 -0.1628 0.039 Uiso 1 1 calc GR
H16C H 0.0963 0.3939 -0.1343 0.039 Uiso 1 1 calc GR
O1' O 0.05016(9) 1.28375(18) 0.41218(7) 0.0239(3) Uani 1 1 d .
H1' H 0.0751 1.3717 0.3875 0.036 Uiso 1 1 calc GR
O2' O 0.24999(10) 1.37259(18) 0.37866(7) 0.0256(3) Uani 1 1 d .
O3' O 0.13178(13) 1.0064(2) 0.29097(7) 0.0352(3) Uani 1 1 d .
O4' O 0.07376(10) 0.70046(19) 0.31897(7) 0.0250(3) Uani 1 1 d .
C1' C 0.27904(12) 0.8489(2) 0.50749(8) 0.0164(3) Uani 1 1 d .
C2' C 0.32775(13) 0.6918(3) 0.56561(9) 0.0233(3) Uani 1 1 d .
H2'A H 0.3100 0.5565 0.5481 0.028 Uiso 1 1 calc R
H2'B H 0.4087 0.7054 0.5772 0.028 Uiso 1 1 calc R
C3' C 0.27002(14) 0.7407(3) 0.63308(9) 0.0262(4) Uani 1 1 d .
H3'A H 0.1926 0.6954 0.6259 0.031 Uiso 1 1 calc R
H3'B H 0.3093 0.6795 0.6776 0.031 Uiso 1 1 calc R
C4' C 0.27678(14) 0.9695(3) 0.63735(9) 0.0251(4) Uani 1 1 d .
H4' H 0.3531 1.0036 0.6602 0.030 Uiso 1 1 calc R
C5' C 0.26482(13) 1.0416(2) 0.55499(8) 0.0182(3) Uani 1 1 d .
H5' H 0.3287 1.1299 0.5504 0.022 Uiso 1 1 calc R
C6' C 0.15800(13) 1.1562(2) 0.52445(9) 0.0184(3) Uani 1 1 d .
H6'A H 0.1649 1.2950 0.5406 0.022 Uiso 1 1 calc R
H6'B H 0.0942 1.0978 0.5440 0.022 Uiso 1 1 calc R
C7' C 0.13751(12) 1.1482(2) 0.43890(9) 0.0167(3) Uani 1 1 d .
C8' C 0.24460(12) 1.2063(2) 0.40634(8) 0.0176(3) Uani 1 1 d .
C9' C 0.33546(12) 1.0592(2) 0.40552(8) 0.0178(3) Uani 1 1 d .
H9' H 0.3869 1.0835 0.3728 0.021 Uiso 1 1 calc R
C10' C 0.35141(12) 0.8935(2) 0.44729(8) 0.0173(3) Uani 1 1 d .
C11' C 0.10027(12) 0.9326(2) 0.41703(8) 0.0155(3) Uani 1 1 d .
H11' H 0.0208 0.9237 0.4236 0.019 Uiso 1 1 calc R
C12' C 0.16236(12) 0.7756(2) 0.47000(8) 0.0162(3) Uani 1 1 d .
H12C H 0.1720 0.6538 0.4424 0.019 Uiso 1 1 calc R
H12D H 0.1164 0.7431 0.5081 0.019 Uiso 1 1 calc R
C13' C 0.10506(13) 0.8899(3) 0.33550(9) 0.0187(3) Uani 1 1 d .
C14' C 0.44178(14) 0.7468(3) 0.43487(10) 0.0253(4) Uani 1 1 d .
H14D H 0.4776 0.7904 0.3937 0.038 Uiso 1 1 calc GR
H14E H 0.4091 0.6166 0.4244 0.038 Uiso 1 1 calc GR
H14F H 0.4965 0.7397 0.4786 0.038 Uiso 1 1 calc GR
C15' C 0.19652(17) 1.0645(4) 0.68498(10) 0.0350(4) Uani 1 1 d .
H15D H 0.2038 1.2079 0.6837 0.052 Uiso 1 1 calc GR
H15E H 0.2144 1.0181 0.7351 0.052 Uiso 1 1 calc GR
H15F H 0.1207 1.0273 0.6661 0.052 Uiso 1 1 calc GR
C16' C 0.08391(16) 0.6302(3) 0.24504(10) 0.0309(4) Uani 1 1 d .
H16D H 0.0861 0.7431 0.2125 0.046 Uiso 1 1 calc GR
H16E H 0.0206 0.5470 0.2274 0.046 Uiso 1 1 calc GR
H16F H 0.1518 0.5537 0.2462 0.046 Uiso 1 1 calc GR

loop_
_atom_site_aniso_label
_atom_site_aniso_U_11
_atom_site_aniso_U_22
_atom_site_aniso_U_33
_atom_site_aniso_U_23
_atom_site_aniso_U_13
_atom_site_aniso_U_12
O1 0.0224(5) 0.0167(5) 0.0239(5) -0.0070(4) 0.0105(4) -0.0024(4)
O2 0.0199(5) 0.0151(5) 0.0226(5) -0.0031(4) 0.0035(4) -0.0027(4)
O3 0.0285(6) 0.0253(6) 0.0203(6) 0.0003(5) -0.0008(5) -0.0072(5)
O4 0.0266(6) 0.0172(6) 0.0196(5) 0.0000(4) 0.0007(4) 0.0008(4)
C1 0.0156(7) 0.0128(7) 0.0157(6) -0.0016(5) 0.0031(5) -0.0009(5)
C2 0.0199(7) 0.0172(8) 0.0173(7) -0.0032(6) 0.0016(5) -0.0005(6)
C3 0.0199(7) 0.0236(8) 0.0182(7) -0.0021(6) 0.0001(6) -0.0025(6)
C4 0.0190(7) 0.0227(8) 0.0181(7) -0.0005(6) 0.0008(6) 0.0011(6)
C5 0.0154(6) 0.0148(7) 0.0173(7) 0.0006(6) 0.0021(5) 0.0003(5)
C6 0.0148(7) 0.0151(7) 0.0223(7) -0.0007(6) 0.0038(5) 0.0008(5)
C7 0.0162(7) 0.0145(7) 0.0177(7) -0.0034(6) 0.0058(5) -0.0010(5)
C8 0.0164(7) 0.0172(7) 0.0130(6) -0.0006(5) 0.0025(5) -0.0014(5)
C9 0.0143(6) 0.0158(7) 0.0177(7) 0.0006(5) 0.0040(5) -0.0010(5)
C10 0.0162(7) 0.0153(7) 0.0146(6) 0.0010(5) 0.0032(5) 0.0008(5)
C11 0.0167(7) 0.0156(7) 0.0169(7) -0.0017(6) 0.0062(5) -0.0015(6)
C12 0.0168(6) 0.0144(7) 0.0164(7) -0.0017(5) 0.0033(5) -0.0020(6)
C13 0.0210(7) 0.0173(7) 0.0150(7) -0.0025(6) 0.0080(5) -0.0006(6)
C14 0.0177(7) 0.0183(8) 0.0201(7) -0.0023(6) 0.0039(5) 0.0021(6)
C15 0.0231(8) 0.0342(10) 0.0290(9) -0.0036(7) -0.0057(6) 0.0068(7)
C16 0.0346(9) 0.0229(9) 0.0187(8) -0.0013(6) -0.0014(6) 0.0050(7)
O1' 0.0202(6) 0.0164(6) 0.0362(7) 0.0052(5) 0.0072(5) 0.0056(4)
O2' 0.0296(6) 0.0156(6) 0.0343(6) 0.0007(5) 0.0136(5) -0.0005(5)
O3' 0.0502(8) 0.0339(8) 0.0205(6) 0.0033(5) 0.0016(6) -0.0139(6)
O4' 0.0321(6) 0.0212(6) 0.0228(6) -0.0086(5) 0.0073(5) -0.0028(5)
C1' 0.0133(6) 0.0168(7) 0.0193(7) -0.0029(6) 0.0027(5) 0.0020(6)
C2' 0.0203(7) 0.0258(9) 0.0236(8) 0.0035(6) 0.0022(6) 0.0041(6)
C3' 0.0224(8) 0.0364(10) 0.0196(8) 0.0037(7) 0.0025(6) 0.0013(7)
C4' 0.0198(7) 0.0378(10) 0.0173(7) -0.0056(7) 0.0013(6) -0.0022(7)
C5' 0.0153(7) 0.0200(8) 0.0198(7) -0.0063(6) 0.0046(5) -0.0028(6)
C6' 0.0181(7) 0.0155(7) 0.0228(8) -0.0051(6) 0.0070(6) -0.0008(6)
C7' 0.0148(6) 0.0130(7) 0.0227(7) -0.0020(6) 0.0040(5) 0.0009(5)
C8' 0.0188(7) 0.0148(7) 0.0198(7) -0.0035(6) 0.0044(5) -0.0018(6)
C9' 0.0151(7) 0.0195(8) 0.0196(7) -0.0048(6) 0.0054(5) -0.0017(6)
C10' 0.0130(6) 0.0203(8) 0.0185(7) -0.0052(6) 0.0018(5) 0.0002(6)
C11' 0.0127(6) 0.0137(7) 0.0202(7) -0.0014(6) 0.0022(5) -0.0004(5)
C12' 0.0154(7) 0.0136(7) 0.0196(7) -0.0009(5) 0.0023(5) -0.0011(5)
C13' 0.0141(6) 0.0206(8) 0.0206(7) -0.0008(6) -0.0008(5) -0.0007(6)
C14' 0.0195(7) 0.0288(9) 0.0293(8) 0.0023(7) 0.0090(6) 0.0088(7)
C15' 0.0369(10) 0.0485(12) 0.0209(8) -0.0080(8) 0.0092(7) 0.0036(9)
C16' 0.0335(9) 0.0360(10) 0.0234(8) -0.0131(8) 0.0047(7) 0.0011(8)

loop_
_atom_type_symbol
_atom_type_description
_atom_type_scat_dispersion_real
_atom_type_scat_dispersion_imag
_atom_type_scat_source
C C 0.0181 0.0091 'International Tables Vol C Tables 4.2.6.8 and 6.1.1.4'
H H 0.0000 0.0000 'International Tables Vol C Tables 4.2.6.8 and 6.1.1.4'
O O 0.0492 0.0322 'International Tables Vol C Tables 4.2.6.8 and 6.1.1.4'

loop_
_exptl_crystal_face_index_h
_exptl_crystal_face_index_k
_exptl_crystal_face_index_l
_exptl_crystal_face_perp_dist
1 4 -1 0.1328
-1 0 -11 0.0289
-8 0 3 0.0267
1 -4 4 0.1112
8 0 -4 0.0401
-2 0 -11 0.0230
2 0 11 0.0060
1 4 -1 0.1202

loop_
_geom_angle_atom_site_label_1
_geom_angle_atom_site_label_2
_geom_angle_atom_site_label_3
_geom_angle
C7 O1 H1 109.5
C13 O4 C16 115.72(13)
C2 C1 C5 103.44(12)
C2 C1 C12 108.65(12)
C10 C1 C2 115.57(12)
C10 C1 C5 110.66(12)
C10 C1 C12 107.42(12)
C12 C1 C5 111.10(12)
C1 C2 H2A 111.0
C1 C2 H2B 111.0
H2A C2 H2B 109.0
C3 C2 C1 103.69(12)
C3 C2 H2A 111.0
C3 C2 H2B 111.0
C2 C3 H3A 111.2
C2 C3 H3B 111.2
C2 C3 C4 102.82(13)
H3A C3 H3B 109.1
C4 C3 H3A 111.2
C4 C3 H3B 111.2
C3 C4 H4 107.0
C3 C4 C5 104.37(13)
C5 C4 H4 107.0
C15 C4 C3 115.06(14)
C15 C4 H4 107.0
C15 C4 C5 115.97(14)
C1 C5 H5 107.5
C4 C5 C1 106.62(12)
C4 C5 H5 107.5
C6 C5 C1 110.51(12)
C6 C5 C4 116.88(12)
C6 C5 H5 107.5
C5 C6 H6A 109.6
C5 C6 H6B 109.6
C5 C6 C7 110.25(12)
H6A C6 H6B 108.1
C7 C6 H6A 109.6
C7 C6 H6B 109.6
O1 C7 C6 109.86(12)
O1 C7 C8 109.19(12)
O1 C7 C11 108.55(12)
C6 C7 C8 109.45(12)
C11 C7 C6 107.73(12)
C11 C7 C8 112.03(12)
O2 C8 C7 118.25(13)
O2 C8 C9 121.88(13)
C9 C8 C7 119.85(13)
C8 C9 H9 117.3
C10 C9 C8 125.38(14)
C10 C9 H9 117.3
C9 C10 C1 120.70(14)
C9 C10 C14 120.53(14)
C14 C10 C1 118.77(13)
C7 C11 H11 106.1
C7 C11 C12 111.17(12)
C12 C11 H11 106.1
C13 C11 C7 112.70(13)
C13 C11 H11 106.1
C13 C11 C12 113.96(12)
C1 C12 C11 113.31(12)
C1 C12 H12A 108.9
C1 C12 H12B 108.9
C11 C12 H12A 108.9
C11 C12 H12B 108.9
H12A C12 H12B 107.7
O3 C13 O4 123.11(15)
O3 C13 C11 126.34(15)
O4 C13 C11 110.53(13)
C10 C14 H14A 109.5
C10 C14 H14B 109.5
C10 C14 H14C 109.5
H14A C14 H14B 109.5
H14A C14 H14C 109.5
H14B C14 H14C 109.5
C4 C15 H15A 109.5
C4 C15 H15B 109.5
C4 C15 H15C 109.5
H15A C15 H15B 109.5
H15A C15 H15C 109.5
H15B C15 H15C 109.5
O4 C16 H16A 109.5
O4 C16 H16B 109.5
O4 C16 H16C 109.5
H16A C16 H16B 109.5
H16A C16 H16C 109.5
H16B C16 H16C 109.5
C7' O1' H1' 109.5
C13' O4' C16' 117.18(15)
C2' C1' C5' 103.65(13)
C2' C1' C12' 108.78(13)
C10' C1' C2' 115.22(13)
C10' C1' C5' 110.77(13)
C10' C1' C12' 108.49(12)
C12' C1' C5' 109.79(12)
C1' C2' H2'A 111.0
C1' C2' H2'B 111.0
H2'A C2' H2'B 109.0
C3' C2' C1' 103.62(13)
C3' C2' H2'A 111.0
C3' C2' H2'B 111.0
C2' C3' H3'A 111.1
C2' C3' H3'B 111.1
H3'A C3' H3'B 109.1
C4' C3' C2' 103.10(15)
C4' C3' H3'A 111.1
C4' C3' H3'B 111.1
C3' C4' H4' 107.0
C3' C4' C5' 105.10(14)
C5' C4' H4' 107.0
C15' C4' C3' 114.22(16)
C15' C4' H4' 107.0
C15' C4' C5' 116.02(16)
C1' C5' H5' 107.3
C4' C5' C1' 105.98(14)
C4' C5' H5' 107.3
C6' C5' C1' 110.95(12)
C6' C5' C4' 117.56(13)
C6' C5' H5' 107.3
C5' C6' H6'A 109.4
C5' C6' H6'B 109.4
C5' C6' C7' 110.95(12)
H6'A C6' H6'B 108.0
C7' C6' H6'A 109.4
C7' C6' H6'B 109.4
O1' C7' C6' 109.32(12)
O1' C7' C8' 109.06(13)
O1' C7' C11' 109.28(12)
C8' C7' C6' 110.83(12)
C8' C7' C11' 111.29(12)
C11' C7' C6' 107.03(12)
O2' C8' C7' 118.78(14)
O2' C8' C9' 121.21(14)
C9' C8' C7' 119.94(14)
C8' C9' H9' 116.9
C10' C9' C8' 126.30(14)
C10' C9' H9' 116.9
C9' C10' C1' 121.30(14)
C9' C10' C14' 120.01(14)
C14' C10' C1' 118.69(14)
C7' C11' H11' 106.1
C7' C11' C12' 111.86(12)
C12' C11' H11' 106.1
C13' C11' C7' 112.20(13)
C13' C11' H11' 106.1
C13' C11' C12' 113.76(13)
C1' C12' H12C 109.0
C1' C12' H12D 109.0
C11' C12' C1' 113.03(12)
C11' C12' H12C 109.0
C11' C12' H12D 109.0
H12C C12' H12D 107.8
O3' C13' O4' 123.47(15)
O3' C13' C11' 126.15(15)
O4' C13' C11' 110.37(14)
C10' C14' H14D 109.5
C10' C14' H14E 109.5
C10' C14' H14F 109.5
H14D C14' H14E 109.5
H14D C14' H14F 109.5
H14E C14' H14F 109.5
C4' C15' H15D 109.5
C4' C15' H15E 109.5
C4' C15' H15F 109.5
H15D C15' H15E 109.5
H15D C15' H15F 109.5
H15E C15' H15F 109.5
O4' C16' H16D 109.5
O4' C16' H16E 109.5
O4' C16' H16F 109.5
H16D C16' H16E 109.5
H16D C16' H16F 109.5
H16E C16' H16F 109.5

loop_
_geom_bond_atom_site_label_1
_geom_bond_atom_site_label_2
_geom_bond_distance
O1 H1 0.8200
O1 C7 1.4208(17)
O2 C8 1.222(2)
O3 C13 1.200(2)
O4 C13 1.347(2)
O4 C16 1.447(2)
C1 C2 1.544(2)
C1 C5 1.570(2)
C1 C10 1.522(2)
C1 C12 1.551(2)
C2 H2A 0.9700
C2 H2B 0.9700
C2 C3 1.532(2)
C3 H3A 0.9700
C3 H3B 0.9700
C3 C4 1.534(2)
C4 H4 0.9800
C4 C5 1.559(2)
C4 C15 1.526(2)
C5 H5 0.9800
C5 C6 1.529(2)
C6 H6A 0.9700
C6 H6B 0.9700
C6 C7 1.542(2)
C7 C8 1.5470(19)
C7 C11 1.533(2)
C8 C9 1.474(2)
C9 H9 0.9300
C9 C10 1.344(2)
C10 C14 1.500(2)
C11 H11 0.9800
C11 C12 1.552(2)
C11 C13 1.521(2)
C12 H12A 0.9700
C12 H12B 0.9700
C14 H14A 0.9600
C14 H14B 0.9600
C14 H14C 0.9600
C15 H15A 0.9600
C15 H15B 0.9600
C15 H15C 0.9600
C16 H16A 0.9600
C16 H16B 0.9600
C16 H16C 0.9600
O1' H1' 0.8200
O1' C7' 1.4183(18)
O2' C8' 1.223(2)
O3' C13' 1.198(2)
O4' C13' 1.339(2)
O4' C16' 1.446(2)
C1' C2' 1.544(2)
C1' C5' 1.570(2)
C1' C10' 1.520(2)
C1' C12' 1.550(2)
C2' H2'A 0.9700
C2' H2'B 0.9700
C2' C3' 1.528(2)
C3' H3'A 0.9700
C3' H3'B 0.9700
C3' C4' 1.528(3)
C4' H4' 0.9800
C4' C5' 1.562(2)
C4' C15' 1.522(2)
C5' H5' 0.9800
C5' C6' 1.530(2)
C6' H6'A 0.9700
C6' H6'B 0.9700
C6' C7' 1.544(2)
C7' C8' 1.540(2)
C7' C11' 1.540(2)
C8' C9' 1.468(2)
C9' H9' 0.9300
C9' C10' 1.339(2)
C10' C14' 1.501(2)
C11' H11' 0.9800
C11' C12' 1.543(2)
C11' C13' 1.521(2)
C12' H12C 0.9700
C12' H12D 0.9700
C14' H14D 0.9600
C14' H14E 0.9600
C14' H14F 0.9600
C15' H15D 0.9600
C15' H15E 0.9600
C15' H15F 0.9600
C16' H16D 0.9600
C16' H16E 0.9600
C16' H16F 0.9600

loop_
_exptl_oxdiff_crystal_face_indexfrac_h
_exptl_oxdiff_crystal_face_indexfrac_k
_exptl_oxdiff_crystal_face_indexfrac_l
_exptl_oxdiff_crystal_face_x
_exptl_oxdiff_crystal_face_y
_exptl_oxdiff_crystal_face_z
0.5873 4.3037 -0.8881 0.3284 -0.0777 0.9413
-0.9710 0.0582 -11.4043 -0.8903 0.2137 0.4021
-7.7033 0.0337 3.4652 -0.2323 -0.9693 -0.0803
0.9209 -3.9808 4.1596 0.0331 0.1418 -0.9893
7.6913 0.0605 -3.5682 0.2318 0.9672 0.1038
-2.0001 0.0011 -10.9901 -0.9300 0.0880 0.3799
2.0001 -0.0011 10.9901 0.9300 -0.0880 -0.3799
1.0012 3.9957 -0.9918 0.3216 -0.0159 0.8779
